data_7706784
loop_
_publ_author_name
'Rousselle, Benjamin'
'Bouyer, Florence'
'Bayardon, J\'er\^ome'
'Laly, Myriam'
'Ghiringhelli, Fran\,cois'
'Rousselin, Yoann'
'Bodio, Ewen'
'Malacea-Kabbara, Raluca'

_publ_section_title
;
 Development of a novel highly anti-proliferative family of gold
 complexes: Au(i)-phosphonium-phosphines.
;
_journal_issue 14
_journal_name_full 'Dalton transactions (Cambridge, England : 2003)'
_journal_page_first 4880
_journal_page_last 4889
_journal_paper_doi 10.1039/d0dt03708g
_journal_volume 50
_journal_year 2021
_chemical_formula_moiety 'C41 H35 Au Br Fe P2, C H2 Cl2, Br'
_chemical_formula_sum 'C42 H37 Au Br2 Cl2 Fe P2'
_chemical_formula_weight 1087.19
_space_group_crystal_system orthorhombic
_space_group_IT_number 61
_space_group_name_Hall '-P 2ac 2ab'
_space_group_name_H-M_alt 'P b c a'
_atom_sites_solution_hydrogens geom
_atom_sites_solution_primary dual
_audit_creation_date 2018-01-05
_audit_creation_method
;
Olex2 1.2
(compiled Aug 10 2017 17:28:52 for OlexSys, GUI svn.r5381)
;
_audit_update_record
;
2020-10-13 deposited with the CCDC.	2021-02-23 downloaded from the CCDC.
;
_cell_angle_alpha 90
_cell_angle_beta 90
_cell_angle_gamma 90
_cell_formula_units_Z 8
_cell_length_a 18.7538(15)
_cell_length_b 17.9377(14)
_cell_length_c 23.5541(17)
_cell_measurement_reflns_used 8936
_cell_measurement_temperature 100(1)
_cell_measurement_theta_max 27.48
_cell_measurement_theta_min 2.85
_cell_volume 7923.6(11)
_computing_cell_refinement 'SAINT V8.38A (Bruker, 2016)'
_computing_data_collection 'APEX3 (Bruker, 2015)'
_computing_data_reduction 'SAINT V8.38A (Bruker, 2016)'
_computing_molecular_graphics 'Olex2 (Dolomanov et al., 2009)'
_computing_publication_material 'Olex2 (Dolomanov et al., 2009)'
_computing_structure_refinement 'ShelXL (Sheldrick, 2015)'
_computing_structure_solution 'ShelXT (Sheldrick, 2015)'
_diffrn_ambient_temperature 100(1)
_diffrn_detector CMOS
_diffrn_detector_area_resol_mean '1024 x 1024'
_diffrn_detector_type 'Photon 100'
_diffrn_measured_fraction_theta_full 0.997
_diffrn_measured_fraction_theta_max 0.995
_diffrn_measurement_device '\k-geometry diffractometer'
_diffrn_measurement_device_type 'Bruker D8 VENTURE'
_diffrn_measurement_method '\f and \w scans''
_diffrn_radiation_collimation '0.6 mm'
_diffrn_radiation_monochromator 'TRIUMPH curved crystal'
_diffrn_radiation_probe x-ray
_diffrn_radiation_type MoK\a
_diffrn_radiation_wavelength 0.71073
_diffrn_reflns_av_R_equivalents 0.0561
_diffrn_reflns_av_unetI/netI 0.0245
_diffrn_reflns_Laue_measured_fraction_full 0.997
_diffrn_reflns_Laue_measured_fraction_max 0.995
_diffrn_reflns_limit_h_max 23
_diffrn_reflns_limit_h_min -24
_diffrn_reflns_limit_k_max 23
_diffrn_reflns_limit_k_min -23
_diffrn_reflns_limit_l_max 30
_diffrn_reflns_limit_l_min -30
_diffrn_reflns_number 122695
_diffrn_reflns_point_group_measured_fraction_full 0.997
_diffrn_reflns_point_group_measured_fraction_max 0.995
_diffrn_reflns_theta_full 25.242
_diffrn_reflns_theta_max 27.547
_diffrn_reflns_theta_min 3.000
_diffrn_source 'X-ray tube'
_diffrn_source_target Mo
_diffrn_source_type 'Siemens KFF Mo 2K-90C'
_diffrn_standards_number 0
_exptl_absorpt_coefficient_mu 6.328
_exptl_absorpt_correction_T_max 0.1220
_exptl_absorpt_correction_T_min 0.0721
_exptl_absorpt_correction_type multi-scan
_exptl_absorpt_process_details
;
SADABS-2016/2 (Bruker,2016) was used for absorption correction.
wR2(int) was 0.1054 before and 0.0559 after correction.
The Ratio of minimum to maximum transmission is 0.5910.
The \l/2 correction factor is Not present.
;
_exptl_crystal_colour 'clear light orange'
_exptl_crystal_colour_lustre clear
_exptl_crystal_colour_modifier light
_exptl_crystal_colour_primary orange
_exptl_crystal_density_diffrn 1.823
_exptl_crystal_description Block
_exptl_crystal_F_000 4224
_exptl_crystal_recrystallization_method 'The material was recrystallised from diethyl ether by slow evaporation'
_exptl_crystal_size_max 0.742
_exptl_crystal_size_mid 0.42
_exptl_crystal_size_min 0.269
_refine_diff_density_max 0.976
_refine_diff_density_min -1.242
_refine_diff_density_rms 0.114
_refine_ls_extinction_method none
_refine_ls_goodness_of_fit_ref 1.066
_refine_ls_hydrogen_treatment constr
_refine_ls_matrix_type full
_refine_ls_number_parameters 451
_refine_ls_number_reflns 9105
_refine_ls_number_restraints 0
_refine_ls_restrained_S_all 1.066
_refine_ls_R_factor_all 0.0408
_refine_ls_R_factor_gt 0.0291
_refine_ls_shift/su_max 0.003
_refine_ls_shift/su_mean 0.000
_refine_ls_structure_factor_coef Fsqd
_refine_ls_weighting_details 'w=1/[\s^2^(Fo^2^)+(0.0219P)^2^+23.1748P] where P=(Fo^2^+2Fc^2^)/3'
_refine_ls_weighting_scheme calc
_refine_ls_wR_factor_gt 0.0576
_refine_ls_wR_factor_ref 0.0609
_reflns_Friedel_coverage 0.000
_reflns_number_gt 7686
_reflns_number_total 9105
_reflns_threshold_expression 'I > 2\s(I)'
_cod_data_source_file d0dt03708g2.cif
_cod_data_source_block compound_Ie
_cod_depositor_comments 'Adding full bibliography for 7706784--7706785.cif.'
_cod_database_code 7706784
_publcif_datablock.id {fd6e622d-325a-4876-8f0e-4c0ab471eb58}

_shelx_shelxl_version_number 2018/1
_shelx_space_group_comment
;
The symmetry employed for this shelxl refinement is uniquely defined
by the following loop, which should always be used as a source of
symmetry information in preference to the above space-group names.
They are only intended as comments.
;
_shelx_estimated_absorpt_t_max 0.281
_shelx_estimated_absorpt_t_min 0.089
_olex2_refinement_description
;
1. Fixed Uiso
 At 1.2 times of:
  All C(H) groups, All C(H,H) groups
2.a Secondary CH2 refined with riding coordinates:
 C19(H19A,H19B), C42(H42A,H42B)
2.b Aromatic/amide H refined with riding coordinates:
 C33(H33), C34(H34), C2(H2), C17(H17), C14(H14), C30(H30), C8(H8), C27(H27),
 C31(H31), C16(H16), C12(H12), C6(H6), C29(H29), C35(H35), C4(H4), C28(H28),
 C36(H36), C5(H5), C21(H21), C15(H15), C3(H3), C9(H9), C41(H41), C40(H40),
 C10(H10), C37(H37), C38(H38), C11(H11), C22(H22), C23(H23), C39(H39), C25(H25),
  C24(H24)
;
_olex2_diffrn_ambient_temperature_device 'Oxford Cryosystems'
_olex2_exptl_crystal_mounting_method 'The crystal was mounted on a MITIGEN holder oil'
_olex2_submission_special_instructions 'No special instructions were received'

loop_
_space_group_symop_operation_xyz
'x, y, z'
'-x+1/2, -y, z+1/2'
'-x, y+1/2, -z+1/2'
'x+1/2, -y+1/2, -z'
'-x, -y, -z'
'x-1/2, y, -z-1/2'
'x, -y-1/2, z-1/2'
'-x-1/2, y-1/2, z'

loop_
_atom_site_label
_atom_site_type_symbol
_atom_site_fract_x
_atom_site_fract_y
_atom_site_fract_z
_atom_site_U_iso_or_equiv
_atom_site_adp_type
_atom_site_occupancy
_atom_site_site_symmetry_order
_atom_site_calc_flag
_atom_site_refinement_flags_posn
_atom_site_refinement_flags_adp
_atom_site_refinement_flags_occupancy
_atom_site_disorder_assembly
_atom_site_disorder_group
Au1 Au 0.67611(2) 0.27380(2) 0.54560(2) 0.01454(4) Uani 1 1 d . . . . .
Br1 Br 0.75023(2) 0.21244(2) 0.47677(2) 0.02418(9) Uani 1 1 d . . . . .
Br2 Br 0.43894(2) 0.21568(2) 0.78540(2) 0.02126(8) Uani 1 1 d . . . . .
Fe1 Fe 0.59748(3) 0.00128(3) 0.67929(2) 0.01201(10) Uani 1 1 d . . . . .
P1 P 0.61950(5) 0.33899(5) 0.61288(4) 0.01184(17) Uani 1 1 d . . . . .
P2 P 0.49927(4) 0.12411(5) 0.60040(4) 0.01069(17) Uani 1 1 d . . . . .
Cl2 Cl 0.51395(5) 0.09015(5) 0.95868(4) 0.0249(2) Uani 1 1 d . . . . .
Cl1 Cl 0.63932(6) 0.13317(7) 0.89437(5) 0.0367(3) Uani 1 1 d . . . . .
C33 C 0.64111(19) 0.0674(2) 0.61833(15) 0.0182(7) Uani 1 1 d . . . . .
H33 H 0.664047 0.114016 0.624201 0.022 Uiso 1 1 calc R . . . .
C13 C 0.52227(17) 0.33633(18) 0.61571(13) 0.0108(6) Uani 1 1 d . . . . .
C18 C 0.48346(18) 0.27339(18) 0.63322(13) 0.0114(6) Uani 1 1 d . . . . .
C32 C 0.56612(18) 0.05562(18) 0.60833(13) 0.0118(7) Uani 1 1 d . . . . .
C34 C 0.6742(2) -0.0038(2) 0.61774(16) 0.0223(8) Uani 1 1 d . . . . .
H34 H 0.723631 -0.013028 0.623112 0.027 Uiso 1 1 calc R . . . .
C2 C 0.65940(18) 0.4661(2) 0.55273(15) 0.0171(7) Uani 1 1 d . . . . .
H2 H 0.663266 0.434045 0.520765 0.020 Uiso 1 1 calc R . . . .
C1 C 0.64022(18) 0.43750(19) 0.60549(15) 0.0145(7) Uani 1 1 d . . . . .
C17 C 0.40960(18) 0.27867(19) 0.63850(14) 0.0135(7) Uani 1 1 d . . . . .
H17 H 0.383456 0.237143 0.652409 0.016 Uiso 1 1 calc R . . . .
C7 C 0.65068(18) 0.31400(19) 0.68324(15) 0.0149(7) Uani 1 1 d . . . . .
C14 C 0.48485(19) 0.40064(19) 0.59994(15) 0.0155(7) Uani 1 1 d . . . . .
H14 H 0.510508 0.442845 0.586660 0.019 Uiso 1 1 calc R . . . .
C19 C 0.51893(18) 0.19999(18) 0.64835(14) 0.0122(7) Uani 1 1 d . . . . .
H19A H 0.503794 0.185458 0.687061 0.015 Uiso 1 1 calc R . . . .
H19B H 0.571206 0.207614 0.649195 0.015 Uiso 1 1 calc R . . . .
C30 C 0.5623(2) 0.1717(2) 0.44012(14) 0.0198(8) Uani 1 1 d . . . . .
H30 H 0.603525 0.164320 0.417374 0.024 Uiso 1 1 calc R . . . .
C8 C 0.7226(2) 0.2947(2) 0.69003(16) 0.0213(8) Uani 1 1 d . . . . .
H8 H 0.753008 0.293863 0.657806 0.026 Uiso 1 1 calc R . . . .
C27 C 0.4422(2) 0.1969(2) 0.50695(15) 0.0192(8) Uani 1 1 d . . . . .
H27 H 0.401550 0.205986 0.529945 0.023 Uiso 1 1 calc R . . . .
C31 C 0.5604(2) 0.14469(19) 0.49499(14) 0.0168(7) Uani 1 1 d . . . . .
H31 H 0.599792 0.117697 0.509762 0.020 Uiso 1 1 calc R . . . .
C16 C 0.37363(18) 0.34320(19) 0.62387(14) 0.0144(7) Uani 1 1 d . . . . .
H16 H 0.323298 0.345844 0.627926 0.017 Uiso 1 1 calc R . . . .
C26 C 0.50029(19) 0.15717(18) 0.52873(14) 0.0132(7) Uani 1 1 d . . . . .
C12 C 0.6065(2) 0.3137(2) 0.73074(15) 0.0199(8) Uani 1 1 d . . . . .
H12 H 0.557619 0.326680 0.727084 0.024 Uiso 1 1 calc R . . . .
C6 C 0.6347(2) 0.4852(2) 0.65219(17) 0.0207(8) Uani 1 1 d . . . . .
H6 H 0.621674 0.465833 0.688278 0.025 Uiso 1 1 calc R . . . .
C20 C 0.41451(18) 0.08086(18) 0.61400(14) 0.0130(7) Uani 1 1 d . . . . .
C29 C 0.5040(2) 0.2095(2) 0.41826(16) 0.0233(9) Uani 1 1 d . . . . .
H29 H 0.504956 0.226530 0.380070 0.028 Uiso 1 1 calc R . . . .
C35 C 0.6218(2) -0.0587(2) 0.60789(15) 0.0218(8) Uani 1 1 d . . . . .
H35 H 0.630031 -0.110914 0.605660 0.026 Uiso 1 1 calc R . . . .
C4 C 0.66730(19) 0.5885(2) 0.59343(18) 0.0233(8) Uani 1 1 d . . . . .
H4 H 0.676787 0.640173 0.589122 0.028 Uiso 1 1 calc R . . . .
C28 C 0.4446(2) 0.2228(2) 0.45144(16) 0.0248(8) Uani 1 1 d . . . . .
H28 H 0.405285 0.249673 0.436262 0.030 Uiso 1 1 calc R . . . .
C36 C 0.5548(2) -0.0231(2) 0.60188(15) 0.0186(8) Uani 1 1 d . . . . .
H36 H 0.510445 -0.046990 0.594865 0.022 Uiso 1 1 calc R . . . .
C5 C 0.6481(2) 0.5609(2) 0.64591(18) 0.0254(9) Uani 1 1 d . . . . .
H5 H 0.644186 0.593465 0.677559 0.030 Uiso 1 1 calc R . . . .
C21 C 0.38509(19) 0.0807(2) 0.66866(16) 0.0192(8) Uani 1 1 d . . . . .
H21 H 0.407777 0.107023 0.698619 0.023 Uiso 1 1 calc R . . . .
C15 C 0.41119(19) 0.40396(19) 0.60330(14) 0.0157(7) Uani 1 1 d . . . . .
H15 H 0.386589 0.447618 0.591570 0.019 Uiso 1 1 calc R . . . .
C3 C 0.6728(2) 0.5419(2) 0.54724(17) 0.0224(8) Uani 1 1 d . . . . .
H3 H 0.685943 0.561689 0.511321 0.027 Uiso 1 1 calc R . . . .
C9 C 0.7501(2) 0.2767(2) 0.74308(18) 0.0293(9) Uani 1 1 d . . . . .
H9 H 0.799172 0.264623 0.747220 0.035 Uiso 1 1 calc R . . . .
C41 C 0.5275(2) -0.0292(2) 0.74159(17) 0.0304(10) Uani 1 1 d . . . . .
H41 H 0.479205 -0.043499 0.736099 0.037 Uiso 1 1 calc R . . . .
C40 C 0.5871(2) -0.0772(2) 0.74127(16) 0.0299(10) Uani 1 1 d . . . . .
H40 H 0.585722 -0.129638 0.735713 0.036 Uiso 1 1 calc R . . . .
C10 C 0.7054(2) 0.2764(3) 0.78974(17) 0.0316(10) Uani 1 1 d . . . . .
H10 H 0.723742 0.264044 0.826130 0.038 Uiso 1 1 calc R . . . .
C37 C 0.5528(2) 0.0443(2) 0.75163(15) 0.0296(10) Uani 1 1 d . . . . .
H37 H 0.524260 0.087923 0.754053 0.036 Uiso 1 1 calc R . . . .
C38 C 0.6271(3) 0.0412(2) 0.75734(16) 0.0313(10) Uani 1 1 d . . . . .
H38 H 0.657646 0.082356 0.764507 0.038 Uiso 1 1 calc R . . . .
C42 C 0.5492(2) 0.1042(2) 0.89007(16) 0.0233(8) Uani 1 1 d . . . . .
H42A H 0.520855 0.142528 0.869992 0.028 Uiso 1 1 calc R . . . .
H42B H 0.546136 0.057189 0.868126 0.028 Uiso 1 1 calc R . . . .
C11 C 0.6340(2) 0.2942(2) 0.78364(17) 0.0294(10) Uani 1 1 d . . . . .
H11 H 0.603505 0.293135 0.815814 0.035 Uiso 1 1 calc R . . . .
C22 C 0.3227(2) 0.0417(2) 0.67859(18) 0.0270(9) Uani 1 1 d . . . . .
H22 H 0.301850 0.042277 0.715347 0.032 Uiso 1 1 calc R . . . .
C23 C 0.2905(2) 0.0020(2) 0.63550(19) 0.0315(10) Uani 1 1 d . . . . .
H23 H 0.248176 -0.025345 0.643036 0.038 Uiso 1 1 calc R . . . .
C39 C 0.6489(2) -0.0344(2) 0.75054(17) 0.0304(10) Uani 1 1 d . . . . .
H39 H 0.696421 -0.052552 0.752005 0.036 Uiso 1 1 calc R . . . .
C25 C 0.3815(2) 0.0416(2) 0.57041(17) 0.0222(8) Uani 1 1 d . . . . .
H25 H 0.401328 0.042073 0.533282 0.027 Uiso 1 1 calc R . . . .
C24 C 0.3192(2) 0.0016(2) 0.58137(19) 0.0317(10) Uani 1 1 d . . . . .
H24 H 0.296708 -0.025792 0.551872 0.038 Uiso 1 1 calc R . . . .

loop_
_atom_site_aniso_label
_atom_site_aniso_U_11
_atom_site_aniso_U_22
_atom_site_aniso_U_33
_atom_site_aniso_U_23
_atom_site_aniso_U_13
_atom_site_aniso_U_12
Au1 0.01329(6) 0.01426(6) 0.01607(6) -0.00140(5) 0.00363(5) 0.00125(5)
Br1 0.02206(19) 0.0270(2) 0.02349(18) -0.00380(15) 0.00642(16) 0.00724(16)
Br2 0.02372(19) 0.02176(18) 0.01830(17) 0.00035(14) -0.00117(14) -0.00106(15)
Fe1 0.0130(2) 0.0101(2) 0.0130(2) 0.00085(18) -0.00064(19) 0.00080(19)
P1 0.0096(4) 0.0117(4) 0.0142(4) -0.0012(3) 0.0019(3) -0.0010(3)
P2 0.0101(4) 0.0099(4) 0.0120(4) -0.0001(3) -0.0009(3) -0.0002(3)
Cl2 0.0260(5) 0.0267(5) 0.0221(4) 0.0012(4) -0.0009(4) -0.0009(4)
Cl1 0.0335(6) 0.0461(7) 0.0304(5) 0.0002(5) 0.0056(5) -0.0111(5)
C33 0.0111(17) 0.0189(18) 0.0246(19) 0.0064(15) 0.0013(15) -0.0017(14)
C13 0.0092(15) 0.0128(16) 0.0105(15) -0.0026(13) 0.0012(12) -0.0018(13)
C18 0.0135(15) 0.0104(15) 0.0101(14) -0.0043(13) -0.0024(12) 0.0011(13)
C32 0.0138(16) 0.0121(16) 0.0094(15) 0.0007(12) 0.0013(13) 0.0013(13)
C34 0.0157(18) 0.028(2) 0.0238(19) 0.0042(16) 0.0065(16) 0.0065(16)
C2 0.0132(17) 0.0191(18) 0.0189(18) 0.0000(14) -0.0022(14) -0.0018(14)
C1 0.0074(16) 0.0127(16) 0.0234(18) 0.0006(14) 0.0008(14) -0.0006(13)
C17 0.0131(16) 0.0127(16) 0.0148(15) -0.0045(13) 0.0019(13) -0.0045(14)
C7 0.0124(16) 0.0142(17) 0.0181(17) -0.0016(14) -0.0020(13) -0.0036(14)
C14 0.0159(17) 0.0120(16) 0.0186(17) 0.0014(14) 0.0018(14) -0.0013(14)
C19 0.0128(16) 0.0130(15) 0.0108(15) -0.0003(13) 0.0001(13) -0.0022(13)
C30 0.028(2) 0.0194(18) 0.0120(16) 0.0007(14) 0.0018(14) -0.0069(16)
C8 0.0145(17) 0.026(2) 0.0237(19) 0.0046(16) 0.0009(15) 0.0002(15)
C27 0.026(2) 0.0146(17) 0.0173(17) -0.0030(14) -0.0019(15) 0.0028(15)
C31 0.0192(18) 0.0147(17) 0.0167(17) 0.0019(14) -0.0045(14) -0.0031(15)
C16 0.0089(15) 0.0204(18) 0.0139(16) -0.0050(14) -0.0027(13) 0.0000(14)
C26 0.0169(17) 0.0099(15) 0.0130(15) -0.0004(13) -0.0026(13) -0.0015(13)
C12 0.0134(17) 0.026(2) 0.0207(18) -0.0038(15) -0.0014(15) -0.0044(15)
C6 0.0180(19) 0.0166(18) 0.028(2) -0.0045(15) 0.0074(16) -0.0032(15)
C20 0.0101(16) 0.0093(15) 0.0195(17) 0.0010(13) -0.0016(14) 0.0004(13)
C29 0.040(2) 0.0137(18) 0.0161(17) 0.0045(14) -0.0070(17) -0.0059(17)
C35 0.029(2) 0.0189(18) 0.0173(17) -0.0071(15) -0.0009(16) 0.0088(16)
C4 0.0166(19) 0.0123(17) 0.041(2) 0.0014(16) -0.0052(17) 0.0006(15)
C28 0.033(2) 0.0158(17) 0.0262(19) 0.0023(16) -0.0141(18) 0.0046(17)
C36 0.0222(19) 0.0142(17) 0.0196(18) -0.0041(14) -0.0072(15) 0.0026(15)
C5 0.023(2) 0.0173(19) 0.036(2) -0.0095(17) 0.0024(18) 0.0016(16)
C21 0.0133(17) 0.0215(19) 0.0228(18) 0.0014(15) -0.0018(15) -0.0028(15)
C15 0.0155(17) 0.0134(17) 0.0182(17) -0.0014(14) -0.0040(14) 0.0023(14)
C3 0.0175(18) 0.0228(19) 0.0270(19) 0.0084(16) -0.0060(16) -0.0030(16)
C9 0.0185(19) 0.035(2) 0.034(2) 0.0080(19) -0.0087(17) -0.0023(19)
C41 0.033(2) 0.034(2) 0.024(2) 0.0148(18) 0.0146(18) 0.0046(19)
C40 0.047(3) 0.022(2) 0.0209(19) 0.0115(16) 0.0052(19) 0.0096(19)
C10 0.029(2) 0.043(3) 0.023(2) 0.0090(19) -0.0094(17) -0.012(2)
C37 0.049(3) 0.029(2) 0.0110(17) 0.0032(16) 0.0034(18) 0.018(2)
C38 0.050(3) 0.027(2) 0.0169(19) -0.0060(17) -0.0101(19) 0.010(2)
C42 0.032(2) 0.0189(19) 0.0194(18) 0.0001(15) -0.0038(16) 0.0014(17)
C11 0.024(2) 0.046(3) 0.0177(18) -0.0026(18) -0.0006(16) -0.0128(19)
C22 0.0198(19) 0.031(2) 0.031(2) 0.0022(17) 0.0053(17) -0.0080(18)
C23 0.016(2) 0.031(2) 0.047(3) -0.002(2) 0.0019(19) -0.0120(18)
C39 0.037(2) 0.034(2) 0.0200(19) 0.0042(18) -0.0095(18) 0.015(2)
C25 0.0188(19) 0.0226(19) 0.0252(19) -0.0050(16) -0.0008(16) -0.0017(16)
C24 0.022(2) 0.032(2) 0.041(2) -0.0123(19) -0.0089(19) -0.0097(19)

loop_
_atom_type_symbol
_atom_type_description
_atom_type_scat_dispersion_real
_atom_type_scat_dispersion_imag
_atom_type_scat_source
C C 0.0033 0.0016 'International Tables Vol C Tables 4.2.6.8 and 6.1.1.4'
H H 0.0000 0.0000 'International Tables Vol C Tables 4.2.6.8 and 6.1.1.4'
Au Au -2.0133 8.8022 'International Tables Vol C Tables 4.2.6.8 and 6.1.1.4'
Br Br -0.2901 2.4595 'International Tables Vol C Tables 4.2.6.8 and 6.1.1.4'
Cl Cl 0.1484 0.1585 'International Tables Vol C Tables 4.2.6.8 and 6.1.1.4'
Fe Fe 0.3463 0.8444 'International Tables Vol C Tables 4.2.6.8 and 6.1.1.4'
P P 0.1023 0.0942 'International Tables Vol C Tables 4.2.6.8 and 6.1.1.4'

loop_
_geom_angle_atom_site_label_1
_geom_angle_atom_site_label_2
_geom_angle_atom_site_label_3
_geom_angle
_geom_angle_site_symmetry_1
_geom_angle_site_symmetry_3
_geom_angle_publ_flag
P1 Au1 Br1 172.73(2) . . ?
C33 Fe1 C34 40.78(15) . . ?
C33 Fe1 C35 68.75(16) . . ?
C33 Fe1 C36 69.63(15) . . ?
C33 Fe1 C41 157.13(16) . . ?
C33 Fe1 C40 161.30(16) . . ?
C33 Fe1 C37 122.12(16) . . ?
C33 Fe1 C38 108.69(17) . . ?
C33 Fe1 C39 125.03(17) . . ?
C32 Fe1 C33 41.63(13) . . ?
C32 Fe1 C34 68.92(14) . . ?
C32 Fe1 C35 68.86(14) . . ?
C32 Fe1 C36 41.42(13) . . ?
C32 Fe1 C41 122.41(16) . . ?
C32 Fe1 C40 153.81(17) . . ?
C32 Fe1 C37 112.76(14) . . ?
C32 Fe1 C38 130.68(15) . . ?
C32 Fe1 C39 165.77(17) . . ?
C34 Fe1 C35 40.32(16) . . ?
C34 Fe1 C37 153.41(18) . . ?
C34 Fe1 C38 117.46(18) . . ?
C35 Fe1 C37 166.27(18) . . ?
C35 Fe1 C38 149.30(17) . . ?
C36 Fe1 C34 68.44(16) . . ?
C36 Fe1 C35 40.55(15) . . ?
C36 Fe1 C41 109.43(18) . . ?
C36 Fe1 C37 131.59(17) . . ?
C36 Fe1 C38 169.59(16) . . ?
C41 Fe1 C34 161.64(16) . . ?
C41 Fe1 C35 126.28(17) . . ?
C41 Fe1 C37 40.64(17) . . ?
C41 Fe1 C38 67.88(19) . . ?
C40 Fe1 C34 122.98(16) . . ?
C40 Fe1 C35 104.27(16) . . ?
C40 Fe1 C36 117.05(17) . . ?
C40 Fe1 C41 40.43(16) . . ?
C40 Fe1 C37 67.99(16) . . ?
C40 Fe1 C38 67.95(18) . . ?
C40 Fe1 C39 40.40(18) . . ?
C38 Fe1 C37 39.97(18) . . ?
C39 Fe1 C34 103.71(17) . . ?
C39 Fe1 C35 113.94(16) . . ?
C39 Fe1 C36 148.71(16) . . ?
C39 Fe1 C41 68.18(19) . . ?
C39 Fe1 C37 68.10(17) . . ?
C39 Fe1 C38 40.80(16) . . ?
C13 P1 Au1 119.10(11) . . ?
C1 P1 Au1 109.81(12) . . ?
C1 P1 C13 104.03(15) . . ?
C7 P1 Au1 111.42(12) . . ?
C7 P1 C13 106.39(15) . . ?
C7 P1 C1 105.00(16) . . ?
C32 P2 C19 108.26(16) . . ?
C32 P2 C26 108.83(16) . . ?
C32 P2 C20 107.98(16) . . ?
C26 P2 C19 109.75(15) . . ?
C26 P2 C20 108.70(16) . . ?
C20 P2 C19 113.23(16) . . ?
Fe1 C33 H33 126.3 . . ?
C32 C33 Fe1 68.73(19) . . ?
C32 C33 H33 126.5 . . ?
C34 C33 Fe1 70.0(2) . . ?
C34 C33 H33 126.5 . . ?
C34 C33 C32 107.0(3) . . ?
C18 C13 P1 123.3(3) . . ?
C14 C13 P1 118.0(2) . . ?
C14 C13 C18 118.7(3) . . ?
C13 C18 C19 122.6(3) . . ?
C17 C18 C13 119.1(3) . . ?
C17 C18 C19 118.3(3) . . ?
P2 C32 Fe1 129.01(18) . . ?
C33 C32 Fe1 69.64(19) . . ?
C33 C32 P2 127.4(3) . . ?
C36 C32 Fe1 69.90(19) . . ?
C36 C32 P2 124.6(3) . . ?
C36 C32 C33 107.8(3) . . ?
Fe1 C34 H34 126.9 . . ?
C33 C34 Fe1 69.2(2) . . ?
C33 C34 H34 125.5 . . ?
C35 C34 Fe1 70.0(2) . . ?
C35 C34 C33 109.0(3) . . ?
C35 C34 H34 125.5 . . ?
C1 C2 H2 120.3 . . ?
C3 C2 H2 120.3 . . ?
C3 C2 C1 119.4(3) . . ?
C2 C1 P1 119.9(3) . . ?
C2 C1 C6 119.8(3) . . ?
C6 C1 P1 120.3(3) . . ?
C18 C17 H17 119.4 . . ?
C16 C17 C18 121.3(3) . . ?
C16 C17 H17 119.4 . . ?
C8 C7 P1 118.4(3) . . ?
C12 C7 P1 122.9(3) . . ?
C12 C7 C8 118.7(3) . . ?
C13 C14 H14 119.3 . . ?
C15 C14 C13 121.3(3) . . ?
C15 C14 H14 119.3 . . ?
P2 C19 H19A 108.6 . . ?
P2 C19 H19B 108.6 . . ?
C18 C19 P2 114.7(2) . . ?
C18 C19 H19A 108.6 . . ?
C18 C19 H19B 108.6 . . ?
H19A C19 H19B 107.6 . . ?
C31 C30 H30 120.0 . . ?
C31 C30 C29 119.9(4) . . ?
C29 C30 H30 120.0 . . ?
C7 C8 H8 119.4 . . ?
C9 C8 C7 121.2(4) . . ?
C9 C8 H8 119.4 . . ?
C26 C27 H27 120.3 . . ?
C28 C27 H27 120.3 . . ?
C28 C27 C26 119.5(4) . . ?
C30 C31 H31 120.1 . . ?
C30 C31 C26 119.8(3) . . ?
C26 C31 H31 120.1 . . ?
C17 C16 H16 120.1 . . ?
C17 C16 C15 119.8(3) . . ?
C15 C16 H16 120.1 . . ?
C27 C26 P2 120.4(3) . . ?
C31 C26 P2 119.5(3) . . ?
C31 C26 C27 120.1(3) . . ?
C7 C12 H12 120.0 . . ?
C7 C12 C11 120.0(4) . . ?
C11 C12 H12 120.0 . . ?
C1 C6 H6 120.0 . . ?
C5 C6 C1 120.1(4) . . ?
C5 C6 H6 120.0 . . ?
C21 C20 P2 120.9(3) . . ?
C25 C20 P2 118.7(3) . . ?
C25 C20 C21 120.2(3) . . ?
C30 C29 H29 119.7 . . ?
C28 C29 C30 120.7(3) . . ?
C28 C29 H29 119.7 . . ?
Fe1 C35 H35 126.8 . . ?
C34 C35 Fe1 69.7(2) . . ?
C34 C35 H35 125.7 . . ?
C34 C35 C36 108.6(3) . . ?
C36 C35 Fe1 69.4(2) . . ?
C36 C35 H35 125.7 . . ?
C5 C4 H4 119.6 . . ?
C3 C4 H4 119.6 . . ?
C3 C4 C5 120.7(4) . . ?
C27 C28 H28 120.0 . . ?
C29 C28 C27 120.0(4) . . ?
C29 C28 H28 120.0 . . ?
Fe1 C36 H36 126.6 . . ?
C32 C36 Fe1 68.67(19) . . ?
C32 C36 H36 126.2 . . ?
C35 C36 Fe1 70.1(2) . . ?
C35 C36 C32 107.6(3) . . ?
C35 C36 H36 126.2 . . ?
C6 C5 H5 120.2 . . ?
C4 C5 C6 119.6(4) . . ?
C4 C5 H5 120.2 . . ?
C20 C21 H21 120.3 . . ?
C22 C21 C20 119.3(4) . . ?
C22 C21 H21 120.3 . . ?
C14 C15 C16 119.6(3) . . ?
C14 C15 H15 120.2 . . ?
C16 C15 H15 120.2 . . ?
C2 C3 H3 119.8 . . ?
C4 C3 C2 120.5(4) . . ?
C4 C3 H3 119.8 . . ?
C8 C9 H9 120.3 . . ?
C10 C9 C8 119.3(4) . . ?
C10 C9 H9 120.3 . . ?
Fe1 C41 H41 125.9 . . ?
C40 C41 Fe1 69.6(2) . . ?
C40 C41 H41 126.2 . . ?
C40 C41 C37 107.6(4) . . ?
C37 C41 Fe1 69.9(2) . . ?
C37 C41 H41 126.2 . . ?
Fe1 C40 H40 126.0 . . ?
C41 C40 Fe1 70.0(2) . . ?
C41 C40 H40 125.7 . . ?
C39 C40 Fe1 69.8(2) . . ?
C39 C40 C41 108.6(4) . . ?
C39 C40 H40 125.7 . . ?
C9 C10 H10 119.9 . . ?
C9 C10 C11 120.2(4) . . ?
C11 C10 H10 119.9 . . ?
Fe1 C37 H37 126.2 . . ?
C41 C37 Fe1 69.4(2) . . ?
C41 C37 H37 125.9 . . ?
C38 C37 Fe1 70.0(2) . . ?
C38 C37 C41 108.1(4) . . ?
C38 C37 H37 125.9 . . ?
Fe1 C38 H38 126.5 . . ?
C37 C38 Fe1 70.0(2) . . ?
C37 C38 H38 125.9 . . ?
C37 C38 C39 108.2(4) . . ?
C39 C38 Fe1 69.2(2) . . ?
C39 C38 H38 125.9 . . ?
Cl2 C42 Cl1 110.3(2) . . ?
Cl2 C42 H42A 109.6 . . ?
Cl2 C42 H42B 109.6 . . ?
Cl1 C42 H42A 109.6 . . ?
Cl1 C42 H42B 109.6 . . ?
H42A C42 H42B 108.1 . . ?
C12 C11 H11 119.7 . . ?
C10 C11 C12 120.6(4) . . ?
C10 C11 H11 119.7 . . ?
C21 C22 H22 119.8 . . ?
C23 C22 C21 120.5(4) . . ?
C23 C22 H22 119.8 . . ?
C22 C23 H23 119.7 . . ?
C22 C23 C24 120.7(4) . . ?
C24 C23 H23 119.7 . . ?
Fe1 C39 H39 125.5 . . ?
C40 C39 Fe1 69.8(2) . . ?
C40 C39 C38 107.5(4) . . ?
C40 C39 H39 126.3 . . ?
C38 C39 Fe1 70.0(2) . . ?
C38 C39 H39 126.3 . . ?
C20 C25 H25 120.1 . . ?
C20 C25 C24 119.8(4) . . ?
C24 C25 H25 120.1 . . ?
C23 C24 C25 119.6(4) . . ?
C23 C24 H24 120.2 . . ?
C25 C24 H24 120.2 . . ?

loop_
_geom_bond_atom_site_label_1
_geom_bond_atom_site_label_2
_geom_bond_distance
_geom_bond_site_symmetry_2
_geom_bond_publ_flag
Au1 Br1 2.4026(4) . ?
Au1 P1 2.2373(9) . ?
Fe1 C33 2.035(4) . ?
Fe1 C32 2.022(3) . ?
Fe1 C34 2.045(4) . ?
Fe1 C35 2.048(4) . ?
Fe1 C36 2.039(4) . ?
Fe1 C41 2.043(4) . ?
Fe1 C40 2.037(4) . ?
Fe1 C37 2.050(4) . ?
Fe1 C38 2.049(4) . ?
Fe1 C39 2.038(4) . ?
P1 C13 1.825(3) . ?
P1 C1 1.818(3) . ?
P1 C7 1.814(4) . ?
P2 C32 1.765(3) . ?
P2 C19 1.807(3) . ?
P2 C26 1.789(3) . ?
P2 C20 1.798(3) . ?
Cl2 C42 1.764(4) . ?
Cl1 C42 1.771(4) . ?
C33 H33 0.9500 . ?
C33 C32 1.442(5) . ?
C33 C34 1.421(5) . ?
C13 C18 1.405(5) . ?
C13 C14 1.400(5) . ?
C18 C17 1.394(5) . ?
C18 C19 1.518(5) . ?
C32 C36 1.436(5) . ?
C34 H34 0.9500 . ?
C34 C35 1.411(6) . ?
C2 H2 0.9500 . ?
C2 C1 1.392(5) . ?
C2 C3 1.389(5) . ?
C1 C6 1.397(5) . ?
C17 H17 0.9500 . ?
C17 C16 1.383(5) . ?
C7 C8 1.401(5) . ?
C7 C12 1.392(5) . ?
C14 H14 0.9500 . ?
C14 C15 1.385(5) . ?
C19 H19A 0.9900 . ?
C19 H19B 0.9900 . ?
C30 H30 0.9500 . ?
C30 C31 1.381(5) . ?
C30 C29 1.386(5) . ?
C8 H8 0.9500 . ?
C8 C9 1.390(5) . ?
C27 H27 0.9500 . ?
C27 C26 1.398(5) . ?
C27 C28 1.389(5) . ?
C31 H31 0.9500 . ?
C31 C26 1.397(5) . ?
C16 H16 0.9500 . ?
C16 C15 1.385(5) . ?
C12 H12 0.9500 . ?
C12 C11 1.393(5) . ?
C6 H6 0.9500 . ?
C6 C5 1.389(5) . ?
C20 C21 1.401(5) . ?
C20 C25 1.390(5) . ?
C29 H29 0.9500 . ?
C29 C28 1.383(6) . ?
C35 H35 0.9500 . ?
C35 C36 1.416(5) . ?
C4 H4 0.9500 . ?
C4 C5 1.379(6) . ?
C4 C3 1.376(6) . ?
C28 H28 0.9500 . ?
C36 H36 0.9500 . ?
C5 H5 0.9500 . ?
C21 H21 0.9500 . ?
C21 C22 1.383(5) . ?
C15 H15 0.9500 . ?
C3 H3 0.9500 . ?
C9 H9 0.9500 . ?
C9 C10 1.383(6) . ?
C41 H41 0.9500 . ?
C41 C40 1.410(6) . ?
C41 C37 1.421(6) . ?
C40 H40 0.9500 . ?
C40 C39 1.407(6) . ?
C10 H10 0.9500 . ?
C10 C11 1.383(6) . ?
C37 H37 0.9500 . ?
C37 C38 1.401(6) . ?
C38 H38 0.9500 . ?
C38 C39 1.425(6) . ?
C42 H42A 0.9900 . ?
C42 H42B 0.9900 . ?
C11 H11 0.9500 . ?
C22 H22 0.9500 . ?
C22 C23 1.379(6) . ?
C23 H23 0.9500 . ?
C23 C24 1.384(6) . ?
C39 H39 0.9500 . ?
C25 H25 0.9500 . ?
C25 C24 1.395(6) . ?
C24 H24 0.9500 . ?

loop_
_geom_torsion_atom_site_label_1
_geom_torsion_atom_site_label_2
_geom_torsion_atom_site_label_3
_geom_torsion_atom_site_label_4
_geom_torsion
_geom_torsion_site_symmetry_1
_geom_torsion_site_symmetry_2
_geom_torsion_site_symmetry_3
_geom_torsion_site_symmetry_4
_geom_torsion_publ_flag
Au1 P1 C13 C18 71.4(3) . . . . ?
Au1 P1 C13 C14 -109.1(2) . . . . ?
Au1 P1 C1 C2 26.2(3) . . . . ?
Au1 P1 C1 C6 -155.9(3) . . . . ?
Au1 P1 C7 C8 34.0(3) . . . . ?
Au1 P1 C7 C12 -146.4(3) . . . . ?
Fe1 C33 C32 P2 124.2(3) . . . . ?
Fe1 C33 C32 C36 -59.7(2) . . . . ?
Fe1 C33 C34 C35 58.8(3) . . . . ?
Fe1 C32 C36 C35 -59.5(2) . . . . ?
Fe1 C34 C35 C36 58.6(3) . . . . ?
Fe1 C35 C36 C32 58.6(2) . . . . ?
Fe1 C41 C40 C39 59.4(3) . . . . ?
Fe1 C41 C37 C38 -59.5(3) . . . . ?
Fe1 C40 C39 C38 60.1(3) . . . . ?
Fe1 C37 C38 C39 -58.8(3) . . . . ?
Fe1 C38 C39 C40 -60.0(3) . . . . ?
P1 C13 C18 C17 174.7(2) . . . . ?
P1 C13 C18 C19 -3.5(4) . . . . ?
P1 C13 C14 C15 -177.2(3) . . . . ?
P1 C1 C6 C5 -177.8(3) . . . . ?
P1 C7 C8 C9 178.5(3) . . . . ?
P1 C7 C12 C11 -179.7(3) . . . . ?
P2 C32 C36 Fe1 -124.2(3) . . . . ?
P2 C32 C36 C35 176.3(3) . . . . ?
P2 C20 C21 C22 -174.8(3) . . . . ?
P2 C20 C25 C24 173.8(3) . . . . ?
C33 C32 C36 Fe1 59.6(2) . . . . ?
C33 C32 C36 C35 0.0(4) . . . . ?
C33 C34 C35 Fe1 -58.4(3) . . . . ?
C33 C34 C35 C36 0.2(4) . . . . ?
C13 P1 C1 C2 -102.3(3) . . . . ?
C13 P1 C1 C6 75.5(3) . . . . ?
C13 P1 C7 C8 165.3(3) . . . . ?
C13 P1 C7 C12 -15.1(3) . . . . ?
C13 C18 C17 C16 3.6(5) . . . . ?
C13 C18 C19 P2 -113.3(3) . . . . ?
C13 C14 C15 C16 1.5(5) . . . . ?
C18 C13 C14 C15 2.4(5) . . . . ?
C18 C17 C16 C15 0.3(5) . . . . ?
C32 P2 C19 C18 159.7(2) . . . . ?
C32 P2 C26 C27 163.5(3) . . . . ?
C32 P2 C26 C31 -18.1(3) . . . . ?
C32 P2 C20 C21 91.6(3) . . . . ?
C32 P2 C20 C25 -82.7(3) . . . . ?
C32 C33 C34 Fe1 -59.0(2) . . . . ?
C32 C33 C34 C35 -0.2(4) . . . . ?
C34 C33 C32 Fe1 59.8(2) . . . . ?
C34 C33 C32 P2 -176.0(3) . . . . ?
C34 C33 C32 C36 0.1(4) . . . . ?
C34 C35 C36 Fe1 -58.8(3) . . . . ?
C34 C35 C36 C32 -0.2(4) . . . . ?
C2 C1 C6 C5 0.1(6) . . . . ?
C1 P1 C13 C18 -166.0(3) . . . . ?
C1 P1 C13 C14 13.5(3) . . . . ?
C1 P1 C7 C8 -84.8(3) . . . . ?
C1 P1 C7 C12 94.8(3) . . . . ?
C1 C2 C3 C4 0.0(5) . . . . ?
C1 C6 C5 C4 -0.3(6) . . . . ?
C17 C18 C19 P2 68.5(3) . . . . ?
C17 C16 C15 C14 -2.8(5) . . . . ?
C7 P1 C13 C18 -55.5(3) . . . . ?
C7 P1 C13 C14 124.1(3) . . . . ?
C7 P1 C1 C2 146.1(3) . . . . ?
C7 P1 C1 C6 -36.1(3) . . . . ?
C7 C8 C9 C10 1.3(6) . . . . ?
C7 C12 C11 C10 1.2(6) . . . . ?
C14 C13 C18 C17 -4.9(5) . . . . ?
C14 C13 C18 C19 176.9(3) . . . . ?
C19 P2 C32 Fe1 56.2(3) . . . . ?
C19 P2 C32 C33 -37.0(3) . . . . ?
C19 P2 C32 C36 147.5(3) . . . . ?
C19 P2 C26 C27 -78.2(3) . . . . ?
C19 P2 C26 C31 100.2(3) . . . . ?
C19 P2 C20 C21 -28.3(3) . . . . ?
C19 P2 C20 C25 157.5(3) . . . . ?
C19 C18 C17 C16 -178.1(3) . . . . ?
C30 C31 C26 P2 -178.3(3) . . . . ?
C30 C31 C26 C27 0.1(5) . . . . ?
C30 C29 C28 C27 -1.3(6) . . . . ?
C8 C7 C12 C11 -0.1(5) . . . . ?
C8 C9 C10 C11 -0.2(7) . . . . ?
C31 C30 C29 C28 2.1(6) . . . . ?
C26 P2 C32 Fe1 175.5(2) . . . . ?
C26 P2 C32 C33 82.3(3) . . . . ?
C26 P2 C32 C36 -93.3(3) . . . . ?
C26 P2 C19 C18 41.0(3) . . . . ?
C26 P2 C20 C21 -150.5(3) . . . . ?
C26 P2 C20 C25 35.3(3) . . . . ?
C26 C27 C28 C29 -0.2(6) . . . . ?
C12 C7 C8 C9 -1.1(6) . . . . ?
C20 P2 C32 Fe1 -66.7(3) . . . . ?
C20 P2 C32 C33 -159.9(3) . . . . ?
C20 P2 C32 C36 24.6(3) . . . . ?
C20 P2 C19 C18 -80.6(3) . . . . ?
C20 P2 C26 C27 46.2(3) . . . . ?
C20 P2 C26 C31 -135.5(3) . . . . ?
C20 C21 C22 C23 1.5(6) . . . . ?
C20 C25 C24 C23 0.7(6) . . . . ?
C29 C30 C31 C26 -1.5(5) . . . . ?
C28 C27 C26 P2 179.2(3) . . . . ?
C28 C27 C26 C31 0.8(5) . . . . ?
C5 C4 C3 C2 -0.2(6) . . . . ?
C21 C20 C25 C24 -0.4(6) . . . . ?
C21 C22 C23 C24 -1.2(7) . . . . ?
C3 C2 C1 P1 177.9(3) . . . . ?
C3 C2 C1 C6 0.0(5) . . . . ?
C3 C4 C5 C6 0.3(6) . . . . ?
C9 C10 C11 C12 -1.0(7) . . . . ?
C41 C40 C39 Fe1 -59.5(3) . . . . ?
C41 C40 C39 C38 0.6(5) . . . . ?
C41 C37 C38 Fe1 59.2(3) . . . . ?
C41 C37 C38 C39 0.4(4) . . . . ?
C40 C41 C37 Fe1 59.6(3) . . . . ?
C40 C41 C37 C38 0.0(4) . . . . ?
C37 C41 C40 Fe1 -59.8(3) . . . . ?
C37 C41 C40 C39 -0.4(4) . . . . ?
C37 C38 C39 Fe1 59.4(3) . . . . ?
C37 C38 C39 C40 -0.6(5) . . . . ?
C22 C23 C24 C25 0.2(7) . . . . ?
C25 C20 C21 C22 -0.6(5) . . . . ?
